data_2018108
loop_
_publ_author_name
'Kranjc, Kri\<stof'
'Ko\<cevar, Marijan'
'Perdih, Franc'

_publ_section_title
;
 Methyl 2-benzamido-4-(3,4-dimethoxyphenyl)-5-methylbenzoate and
 <i>N</i>-{5-benzoyl-2-[(<i>Z</i>)-2-methoxyethenyl]-4-methylphenyl}benzamide
;
_journal_coeditor_code KU3044
_journal_issue 6
_journal_name_full 'Acta Crystallographica Section C'
_journal_page_first o201
_journal_page_last o205
_journal_paper_doi 10.1107/S0108270111015794
_journal_volume 67
_journal_year 2011
_chemical_formula_iupac 'C24 H23 N O5'
_chemical_formula_moiety 'C24 H23 N O5'
_chemical_formula_sum 'C24 H23 N O5'
_chemical_formula_weight 405.43
_chemical_name_systematic
;
Methyl 2-benzamido-4-(3,4-dimethoxyphenyl)-5-methylbenzoate
;
_space_group_IT_number 14
_symmetry_cell_setting monoclinic
_symmetry_space_group_name_Hall '-P 2ybc'
_symmetry_space_group_name_H-M 'P 1 21/c 1'
_atom_sites_solution_hydrogens geom
_atom_sites_solution_primary direct
_atom_sites_solution_secondary difmap
_audit_creation_method 'WinGX routine CIF_UPDATE'
_cell_angle_alpha 90
_cell_angle_beta 95.8175(8)
_cell_angle_gamma 90
_cell_formula_units_Z 4
_cell_length_a 7.65160(10)
_cell_length_b 14.7810(3)
_cell_length_c 17.8063(4)
_cell_measurement_reflns_used 4631
_cell_measurement_temperature 293(2)
_cell_measurement_theta_max 27.48
_cell_measurement_theta_min 2.55
_cell_volume 2003.49(7)
_computing_cell_refinement 'DENZO-SMN (Otwinowski & Minor, 1997)'
_computing_data_collection 'COLLECT (Nonius, 1998)'
_computing_data_reduction 'DENZO-SMN (Otwinowski & Minor, 1997)'
_computing_molecular_graphics
;
ORTEP-3 (Farrugia, 1997) and DIAMOND (Brandenburg, 1999)
;
_computing_publication_material
;
WinGX (Farrugia, 1999) and publCIF (Westrip, 2010)
;
_computing_structure_refinement 'SHELXL97 (Sheldrick, 2008)'
_computing_structure_solution 'SHELXS97 (Sheldrick, 2008)'
_diffrn_ambient_temperature 293(2)
_diffrn_detector_area_resol_mean 0.055
_diffrn_measured_fraction_theta_full 0.992
_diffrn_measured_fraction_theta_max 0.992
_diffrn_measurement_device_type 'Nonius KappaCCD area-detector'
_diffrn_measurement_method '\f and \w'
_diffrn_radiation_monochromator graphite
_diffrn_radiation_type MoK\a
_diffrn_radiation_wavelength 0.71073
_diffrn_reflns_av_R_equivalents 0.0333
_diffrn_reflns_limit_h_max 9
_diffrn_reflns_limit_h_min -9
_diffrn_reflns_limit_k_max 19
_diffrn_reflns_limit_k_min -18
_diffrn_reflns_limit_l_max 23
_diffrn_reflns_limit_l_min -23
_diffrn_reflns_number 8696
_diffrn_reflns_theta_full 27.53
_diffrn_reflns_theta_max 27.53
_diffrn_reflns_theta_min 3.59
_exptl_absorpt_coefficient_mu 0.094
_exptl_absorpt_correction_T_max 0.9814
_exptl_absorpt_correction_T_min 0.9814
_exptl_absorpt_correction_type multi-scan
_exptl_absorpt_process_details '(SCALEPACK; Otwinowski & Minor, 1997)'
_exptl_crystal_colour colourless
_exptl_crystal_density_diffrn 1.344
_exptl_crystal_density_method 'not measured'
_exptl_crystal_description prism
_exptl_crystal_F_000 856
_exptl_crystal_size_max 0.2
_exptl_crystal_size_mid 0.2
_exptl_crystal_size_min 0.2
_refine_diff_density_max 0.177
_refine_diff_density_min -0.171
_refine_ls_extinction_method none
_refine_ls_goodness_of_fit_ref 1.02
_refine_ls_hydrogen_treatment constr
_refine_ls_matrix_type full
_refine_ls_number_parameters 275
_refine_ls_number_reflns 4566
_refine_ls_number_restraints 0
_refine_ls_restrained_S_all 1.02
_refine_ls_R_factor_all 0.0764
_refine_ls_R_factor_gt 0.0462
_refine_ls_shift/su_max 0
_refine_ls_shift/su_mean 0
_refine_ls_structure_factor_coef Fsqd
_refine_ls_weighting_details 'calc w = 1/[\s^2^(Fo^2^)+(0.0590P)^2^+0.4255P] where P=(Fo^2^+2Fc^2^)/3'
_refine_ls_weighting_scheme calc
_refine_ls_wR_factor_ref 0.1262
_reflns_number_gt 3167
_reflns_number_total 4566
_reflns_threshold_expression I>2\s(I)
_cod_data_source_file ku3044.cif
_cod_data_source_block Ia
_cod_original_sg_symbol_H-M 'P 21/c'
_cod_database_code 2018108
_cod_database_fobs_code 2018108

loop_
_symmetry_equiv_pos_as_xyz
'x, y, z'
'-x, y+1/2, -z+1/2'
'-x, -y, -z'
'x, -y-1/2, z-1/2'

loop_
_atom_site_type_symbol
_atom_site_label
_atom_site_fract_x
_atom_site_fract_y
_atom_site_fract_z
_atom_site_U_iso_or_equiv
_atom_site_adp_type
_atom_site_calc_flag
_atom_site_refinement_flags
_atom_site_occupancy
_atom_site_disorder_assembly
_atom_site_disorder_group
N N1 0.30792(17) 0.52864(9) 0.43674(7) 0.0380(3) Uani d . 1 . .
H H2 0.3184 0.4712 0.4607 0.057 Uiso d R 1 . .
O O1 0.25463(18) 0.40077(8) 0.53818(7) 0.0532(3) Uani d . 1 . .
O O2 0.12684(17) 0.44292(8) 0.63932(7) 0.0492(3) Uani d . 1 . .
O O3 0.3406(2) 0.61562(8) 0.33357(7) 0.0633(4) Uani d . 1 . .
O O4 0.10238(16) 1.00534(8) 0.35584(6) 0.0494(3) Uani d . 1 . .
O O5 0.25616(17) 1.11462(7) 0.45477(7) 0.0504(3) Uani d . 1 . .
C C1 0.1320(2) 0.61975(11) 0.60655(8) 0.0363(4) Uani d . 1 . .
H H1 0.0905 0.5975 0.6503 0.044 Uiso calc R 1 . .
C C2 0.18995(19) 0.55772(10) 0.55571(8) 0.0327(3) Uani d . 1 . .
C C3 0.24941(19) 0.59109(10) 0.48853(8) 0.0332(3) Uani d . 1 . .
C C4 0.2505(2) 0.68393(11) 0.47678(8) 0.0361(3) Uani d . 1 . .
H H4 0.2895 0.7062 0.4326 0.043 Uiso calc R 1 . .
C C5 0.19470(19) 0.74489(10) 0.52928(8) 0.0338(3) Uani d . 1 . .
C C6 0.1324(2) 0.71223(11) 0.59595(8) 0.0359(3) Uani d . 1 . .
C C7 0.1946(2) 0.45995(11) 0.57472(9) 0.0363(4) Uani d . 1 . .
C C8 0.1372(3) 0.35083(13) 0.66588(12) 0.0649(6) Uani d . 1 . .
H H8A 0.0687 0.3126 0.6306 0.097 Uiso calc R 1 . .
H H8B 0.0923 0.3473 0.7142 0.097 Uiso calc R 1 . .
H H8C 0.2574 0.3313 0.6705 0.097 Uiso calc R 1 . .
C C9 0.3473(2) 0.54225(11) 0.36497(9) 0.0382(4) Uani d . 1 . .
C C10 0.4012(2) 0.45859(11) 0.32554(9) 0.0367(4) Uani d . 1 . .
C C11 0.3653(2) 0.37167(12) 0.34866(10) 0.0483(4) Uani d . 1 . .
H H11 0.3055 0.3632 0.391 0.058 Uiso calc R 1 . .
C C12 0.4176(3) 0.29714(14) 0.30929(11) 0.0596(5) Uani d . 1 . .
H H12 0.3924 0.2391 0.3252 0.071 Uiso calc R 1 . .
C C13 0.5069(2) 0.30905(15) 0.24645(11) 0.0587(5) Uani d . 1 . .
H H13 0.5429 0.2591 0.2202 0.07 Uiso calc R 1 . .
C C14 0.5425(2) 0.39501(15) 0.22288(10) 0.0551(5) Uani d . 1 . .
H H14 0.6027 0.403 0.1805 0.066 Uiso calc R 1 . .
C C15 0.4898(2) 0.46981(13) 0.26151(9) 0.0455(4) Uani d . 1 . .
H H15 0.5135 0.5277 0.2447 0.055 Uiso calc R 1 . .
C C16 0.2070(2) 0.84353(10) 0.51266(8) 0.0343(3) Uani d . 1 . .
C C17 0.1448(2) 0.87694(10) 0.44148(8) 0.0343(3) Uani d . 1 . .
H H17 0.0917 0.8375 0.4054 0.041 Uiso calc R 1 . .
C C18 0.1608(2) 0.96744(10) 0.42373(8) 0.0355(4) Uani d . 1 . .
C C19 0.24404(19) 1.02684(10) 0.47741(9) 0.0368(4) Uani d . 1 . .
C C20 0.3070(2) 0.99382(11) 0.54698(9) 0.0408(4) Uani d . 1 . .
H H20 0.3632 1.0328 0.5827 0.049 Uiso calc R 1 . .
C C21 0.2880(2) 0.90318(11) 0.56481(9) 0.0407(4) Uani d . 1 . .
H H21 0.3304 0.8824 0.6125 0.049 Uiso calc R 1 . .
C C22 -0.0106(3) 0.95324(14) 0.30494(10) 0.0559(5) Uani d . 1 . .
H H22A 0.0525 0.9021 0.2882 0.084 Uiso calc R 1 . .
H H22B -0.0521 0.9897 0.2622 0.084 Uiso calc R 1 . .
H H22C -0.1087 0.9325 0.3298 0.084 Uiso calc R 1 . .
C C23 0.3186(3) 1.17891(12) 0.51055(12) 0.0615(5) Uani d . 1 . .
H H23A 0.4393 1.1663 0.5274 0.092 Uiso calc R 1 . .
H H23B 0.2496 1.1752 0.5526 0.092 Uiso calc R 1 . .
H H23C 0.3092 1.2386 0.4894 0.092 Uiso calc R 1 . .
C C24 0.0653(2) 0.77239(12) 0.65522(9) 0.0469(4) Uani d . 1 . .
H H24A -0.016 0.7392 0.6823 0.07 Uiso calc R 1 . .
H H24B 0.007 0.8239 0.6313 0.07 Uiso calc R 1 . .
H H24C 0.1621 0.7924 0.6897 0.07 Uiso calc R 1 . .

loop_
_atom_site_aniso_label
_atom_site_aniso_U_11
_atom_site_aniso_U_22
_atom_site_aniso_U_33
_atom_site_aniso_U_12
_atom_site_aniso_U_13
_atom_site_aniso_U_23
N1 0.0548(8) 0.0281(7) 0.0324(7) 0.0019(6) 0.0110(6) 0.0006(5)
O1 0.0810(9) 0.0292(6) 0.0526(7) 0.0067(6) 0.0233(6) 0.0034(5)
O2 0.0737(8) 0.0322(6) 0.0443(7) 0.0007(6) 0.0195(6) 0.0097(5)
O3 0.1125(12) 0.0366(7) 0.0451(7) 0.0072(7) 0.0290(7) 0.0083(6)
O4 0.0683(8) 0.0389(7) 0.0395(6) -0.0006(6) -0.0012(5) 0.0074(5)
O5 0.0658(8) 0.0259(6) 0.0597(8) -0.0036(6) 0.0069(6) 0.0031(5)
C1 0.0443(8) 0.0353(8) 0.0301(8) 0.0029(7) 0.0074(6) 0.0049(6)
C2 0.0384(8) 0.0279(8) 0.0317(8) 0.0008(6) 0.0028(6) 0.0033(6)
C3 0.0399(8) 0.0292(8) 0.0308(8) 0.0017(6) 0.0046(6) -0.0011(6)
C4 0.0465(9) 0.0307(8) 0.0318(8) -0.0025(7) 0.0073(6) 0.0022(6)
C5 0.0391(8) 0.0286(8) 0.0335(8) 0.0008(6) 0.0024(6) 0.0002(6)
C6 0.0427(8) 0.0320(8) 0.0329(8) 0.0040(7) 0.0042(6) -0.0017(6)
C7 0.0413(8) 0.0322(8) 0.0354(8) -0.0005(7) 0.0033(6) 0.0033(7)
C8 0.0964(15) 0.0392(11) 0.0615(12) 0.0018(11) 0.0192(11) 0.0227(9)
C9 0.0477(9) 0.0339(9) 0.0336(8) -0.0023(7) 0.0076(6) 0.0015(7)
C10 0.0383(8) 0.0389(9) 0.0330(8) 0.0011(7) 0.0042(6) -0.0031(7)
C11 0.0621(11) 0.0393(10) 0.0453(10) 0.0011(8) 0.0150(8) -0.0061(8)
C12 0.0716(13) 0.0420(11) 0.0657(13) 0.0043(9) 0.0099(10) -0.0140(9)
C13 0.0540(11) 0.0652(13) 0.0566(12) 0.0148(10) 0.0043(9) -0.0251(10)
C14 0.0471(10) 0.0801(15) 0.0389(9) 0.0062(10) 0.0085(7) -0.0121(10)
C15 0.0465(9) 0.0549(11) 0.0358(9) -0.0001(8) 0.0074(7) -0.0011(8)
C16 0.0410(8) 0.0268(8) 0.0359(8) 0.0010(6) 0.0079(6) -0.0019(6)
C17 0.0409(8) 0.0295(8) 0.0329(8) -0.0001(6) 0.0057(6) -0.0036(6)
C18 0.0409(8) 0.0332(9) 0.0335(8) 0.0044(7) 0.0091(6) 0.0022(6)
C19 0.0404(8) 0.0259(8) 0.0455(9) 0.0010(6) 0.0116(7) -0.0012(7)
C20 0.0478(9) 0.0332(9) 0.0413(9) -0.0042(7) 0.0044(7) -0.0073(7)
C21 0.0526(9) 0.0340(9) 0.0349(8) 0.0005(7) 0.0012(7) 0.0008(7)
C22 0.0621(11) 0.0663(13) 0.0377(10) -0.0026(10) -0.0026(8) 0.0053(9)
C23 0.0808(14) 0.0286(9) 0.0778(14) -0.0111(9) 0.0211(11) -0.0116(9)
C24 0.0619(11) 0.0388(9) 0.0423(9) 0.0082(8) 0.0167(8) -0.0018(8)

loop_
_atom_type_symbol
_atom_type_description
_atom_type_scat_dispersion_real
_atom_type_scat_dispersion_imag
_atom_type_scat_source
C C 0.0033 0.0016 'International Tables Vol C Tables 4.2.6.8 and 6.1.1.4'
H H 0 0 'International Tables Vol C Tables 4.2.6.8 and 6.1.1.4'
N N 0.0061 0.0033 'International Tables Vol C Tables 4.2.6.8 and 6.1.1.4'
O O 0.0106 0.006 'International Tables Vol C Tables 4.2.6.8 and 6.1.1.4'

loop_
_geom_angle_atom_site_label_1
_geom_angle_atom_site_label_2
_geom_angle_atom_site_label_3
_geom_angle_site_symmetry_1
_geom_angle_site_symmetry_3
_geom_angle
_geom_angle_publ_flag
C9 N1 C3 . . 129.39(13) ?
C9 N1 H2 . . 122.6 ?
C3 N1 H2 . . 108 ?
C7 O2 C8 . . 116.65(14) ?
C18 O4 C22 . . 117.86(13) ?
C19 O5 C23 . . 117.21(14) ?
C6 C1 C2 . . 123.93(14) ?
C6 C1 H1 . . 118 ?
C2 C1 H1 . . 118 ?
C1 C2 C3 . . 118.18(14) ?
C1 C2 C7 . . 119.68(13) ?
C3 C2 C7 . . 122.09(13) ?
C4 C3 N1 . . 122.80(13) ?
C4 C3 C2 . . 118.72(13) ?
N1 C3 C2 . . 118.48(13) ?
C3 C4 C5 . . 122.03(14) ?
C3 C4 H4 . . 119 ?
C5 C4 H4 . . 119 ?
C4 C5 C6 . . 119.71(14) ?
C4 C5 C16 . . 117.91(13) ?
C6 C5 C16 . . 122.37(13) ?
C1 C6 C5 . . 117.41(13) ?
C1 C6 C24 . . 118.83(14) ?
C5 C6 C24 . . 123.75(14) ?
O1 C7 O2 . . 122.03(14) ?
O1 C7 C2 . . 125.74(14) ?
O2 C7 C2 . . 112.22(13) ?
O2 C8 H8A . . 109.5 ?
O2 C8 H8B . . 109.5 ?
H8A C8 H8B . . 109.5 ?
O2 C8 H8C . . 109.5 ?
H8A C8 H8C . . 109.5 ?
H8B C8 H8C . . 109.5 ?
O3 C9 N1 . . 124.08(15) ?
O3 C9 C10 . . 121.31(14) ?
N1 C9 C10 . . 114.60(13) ?
C11 C10 C15 . . 118.75(15) ?
C11 C10 C9 . . 123.59(14) ?
C15 C10 C9 . . 117.65(15) ?
C10 C11 C12 . . 120.72(17) ?
C10 C11 H11 . . 119.6 ?
C12 C11 H11 . . 119.6 ?
C13 C12 C11 . . 120.03(19) ?
C13 C12 H12 . . 120 ?
C11 C12 H12 . . 120 ?
C14 C13 C12 . . 119.69(17) ?
C14 C13 H13 . . 120.2 ?
C12 C13 H13 . . 120.2 ?
C13 C14 C15 . . 120.68(17) ?
C13 C14 H14 . . 119.7 ?
C15 C14 H14 . . 119.7 ?
C14 C15 C10 . . 120.13(17) ?
C14 C15 H15 . . 119.9 ?
C10 C15 H15 . . 119.9 ?
C21 C16 C17 . . 118.19(14) ?
C21 C16 C5 . . 121.56(14) ?
C17 C16 C5 . . 120.15(14) ?
C18 C17 C16 . . 121.27(14) ?
C18 C17 H17 . . 119.4 ?
C16 C17 H17 . . 119.4 ?
O4 C18 C17 . . 124.80(14) ?
O4 C18 C19 . . 115.57(14) ?
C17 C18 C19 . . 119.62(14) ?
O5 C19 C20 . . 125.20(15) ?
O5 C19 C18 . . 115.70(14) ?
C20 C19 C18 . . 119.09(14) ?
C19 C20 C21 . . 120.96(15) ?
C19 C20 H20 . . 119.5 ?
C21 C20 H20 . . 119.5 ?
C16 C21 C20 . . 120.84(15) ?
C16 C21 H21 . . 119.6 ?
C20 C21 H21 . . 119.6 ?
O4 C22 H22A . . 109.5 ?
O4 C22 H22B . . 109.5 ?
H22A C22 H22B . . 109.5 ?
O4 C22 H22C . . 109.5 ?
H22A C22 H22C . . 109.5 ?
H22B C22 H22C . . 109.5 ?
O5 C23 H23A . . 109.5 ?
O5 C23 H23B . . 109.5 ?
H23A C23 H23B . . 109.5 ?
O5 C23 H23C . . 109.5 ?
H23A C23 H23C . . 109.5 ?
H23B C23 H23C . . 109.5 ?
C6 C24 H24A . . 109.5 ?
C6 C24 H24B . . 109.5 ?
H24A C24 H24B . . 109.5 ?
C6 C24 H24C . . 109.5 ?
H24A C24 H24C . . 109.5 ?
H24B C24 H24C . . 109.5 ?

loop_
_geom_bond_atom_site_label_1
_geom_bond_atom_site_label_2
_geom_bond_site_symmetry_2
_geom_bond_distance
_geom_bond_publ_flag
N1 C9 . 1.3575(19) ?
N1 C3 . 1.4095(19) ?
N1 H2 . 0.95 ?
O1 C7 . 1.2082(19) ?
O2 C7 . 1.3329(18) ?
O2 C8 . 1.441(2) ?
O3 C9 . 1.2189(19) ?
O4 C18 . 1.3658(18) ?
O4 C22 . 1.415(2) ?
O5 C19 . 1.3647(18) ?
O5 C23 . 1.422(2) ?
C1 C6 . 1.380(2) ?
C1 C2 . 1.392(2) ?
C1 H1 . 0.93 ?
C2 C3 . 1.411(2) ?
C2 C7 . 1.484(2) ?
C3 C4 . 1.388(2) ?
C4 C5 . 1.396(2) ?
C4 H4 . 0.93 ?
C5 C6 . 1.409(2) ?
C5 C16 . 1.493(2) ?
C6 C24 . 1.509(2) ?
C8 H8A . 0.96 ?
C8 H8B . 0.96 ?
C8 H8C . 0.96 ?
C9 C10 . 1.500(2) ?
C10 C11 . 1.385(2) ?
C10 C15 . 1.394(2) ?
C11 C12 . 1.386(2) ?
C11 H11 . 0.93 ?
C12 C13 . 1.381(3) ?
C12 H12 . 0.93 ?
C13 C14 . 1.374(3) ?
C13 H13 . 0.93 ?
C14 C15 . 1.384(3) ?
C14 H14 . 0.93 ?
C15 H15 . 0.93 ?
C16 C21 . 1.381(2) ?
C16 C17 . 1.398(2) ?
C17 C18 . 1.383(2) ?
C17 H17 . 0.93 ?
C18 C19 . 1.403(2) ?
C19 C20 . 1.373(2) ?
C20 C21 . 1.388(2) ?
C20 H20 . 0.93 ?
C21 H21 . 0.93 ?
C22 H22A . 0.96 ?
C22 H22B . 0.96 ?
C22 H22C . 0.96 ?
C23 H23A . 0.96 ?
C23 H23B . 0.96 ?
C23 H23C . 0.96 ?
C24 H24A . 0.96 ?
C24 H24B . 0.96 ?
C24 H24C . 0.96 ?

loop_
_geom_hbond_atom_site_label_D
_geom_hbond_atom_site_label_H
_geom_hbond_atom_site_label_A
_geom_hbond_site_symmetry_A
_geom_hbond_distance_DH
_geom_hbond_distance_HA
_geom_hbond_distance_DA
_geom_hbond_angle_DHA
N1 H2 O1 . 0.95 1.83 2.6741(17) 146
C13 H13 O3 2_645 0.93 2.53 3.450(2) 172
C24 H24B O5 3_576 0.96 2.57 3.420(2) 147.7

loop_
_geom_torsion_atom_site_label_1
_geom_torsion_atom_site_label_2
_geom_torsion_atom_site_label_3
_geom_torsion_atom_site_label_4
_geom_torsion_site_symmetry_1
_geom_torsion_site_symmetry_2
_geom_torsion_site_symmetry_3
_geom_torsion_site_symmetry_4
_geom_torsion
_geom_torsion_publ_flag
C6 C1 C2 C3 . . . . -1.4(2) ?
C6 C1 C2 C7 . . . . 176.10(15) ?
C9 N1 C3 C4 . . . . -11.2(3) ?
C9 N1 C3 C2 . . . . 169.84(15) ?
C1 C2 C3 C4 . . . . 1.1(2) ?
C7 C2 C3 C4 . . . . -176.27(14) ?
C1 C2 C3 N1 . . . . -179.86(14) ?
C7 C2 C3 N1 . . . . 2.7(2) ?
N1 C3 C4 C5 . . . . -178.93(14) ?
C2 C3 C4 C5 . . . . 0.0(2) ?
C3 C4 C5 C6 . . . . -1.0(2) ?
C3 C4 C5 C16 . . . . 177.82(14) ?
C2 C1 C6 C5 . . . . 0.4(2) ?
C2 C1 C6 C24 . . . . 179.74(15) ?
C4 C5 C6 C1 . . . . 0.8(2) ?
C16 C5 C6 C1 . . . . -177.97(14) ?
C4 C5 C6 C24 . . . . -178.49(15) ?
C16 C5 C6 C24 . . . . 2.7(2) ?
C8 O2 C7 O1 . . . . 3.3(2) ?
C8 O2 C7 C2 . . . . -175.43(15) ?
C1 C2 C7 O1 . . . . -173.91(16) ?
C3 C2 C7 O1 . . . . 3.5(3) ?
C1 C2 C7 O2 . . . . 4.8(2) ?
C3 C2 C7 O2 . . . . -177.84(13) ?
C3 N1 C9 O3 . . . . 1.6(3) ?
C3 N1 C9 C10 . . . . -178.31(14) ?
O3 C9 C10 C11 . . . . -161.18(18) ?
N1 C9 C10 C11 . . . . 18.7(2) ?
O3 C9 C10 C15 . . . . 17.8(2) ?
N1 C9 C10 C15 . . . . -162.28(14) ?
C15 C10 C11 C12 . . . . 0.5(3) ?
C9 C10 C11 C12 . . . . 179.48(17) ?
C10 C11 C12 C13 . . . . 0.2(3) ?
C11 C12 C13 C14 . . . . -0.5(3) ?
C12 C13 C14 C15 . . . . 0.0(3) ?
C13 C14 C15 C10 . . . . 0.7(3) ?
C11 C10 C15 C14 . . . . -0.9(2) ?
C9 C10 C15 C14 . . . . -179.98(15) ?
C4 C5 C16 C21 . . . . -128.69(16) ?
C6 C5 C16 C21 . . . . 50.1(2) ?
C4 C5 C16 C17 . . . . 47.6(2) ?
C6 C5 C16 C17 . . . . -133.54(16) ?
C21 C16 C17 C18 . . . . -1.1(2) ?
C5 C16 C17 C18 . . . . -177.51(13) ?
C22 O4 C18 C17 . . . . 12.4(2) ?
C22 O4 C18 C19 . . . . -168.40(14) ?
C16 C17 C18 O4 . . . . -179.51(14) ?
C16 C17 C18 C19 . . . . 1.3(2) ?
C23 O5 C19 C20 . . . . -8.4(2) ?
C23 O5 C19 C18 . . . . 171.96(15) ?
O4 C18 C19 O5 . . . . -0.1(2) ?
C17 C18 C19 O5 . . . . 179.12(13) ?
O4 C18 C19 C20 . . . . -179.76(14) ?
C17 C18 C19 C20 . . . . -0.5(2) ?
O5 C19 C20 C21 . . . . 179.88(14) ?
C18 C19 C20 C21 . . . . -0.5(2) ?
C17 C16 C21 C20 . . . . 0.0(2) ?
C5 C16 C21 C20 . . . . 176.40(14) ?
C19 C20 C21 C16 . . . . 0.8(2) ?

loop_
_cod_related_entry_id
_cod_related_entry_database
_cod_related_entry_code
1 ChemSpider 30654309
